data_7062754
loop_
_publ_author_name
'Bardina, Elena E.'
'Shmelev, Nikita Y.'
'Albrekht, Yana N.'
'Koon, Winnie Ka Yiu'
'Abramov, Pavel A.'
'Mirzaeva, Irina V.'
'Sheven&#x2019;, Dmitriy G.'
'Makotchenko, Evgeniya V.'
'Fomenko, Iakov S.'
'Lukoyanov, Anton N.'
'Sokolov, Maxim N.'
'Babak, Maria V.'
'Gushchin, Artem L.'

_publ_section_title
;
 Gold(i) complexes with redox active BIAN and MIAN ligands: synthesis,
 structure and electrochemistry
;
_journal_issue 39
_journal_name_full 'New Journal of Chemistry'
_journal_page_first 18251
_journal_page_last 18259
_journal_paper_doi 10.1039/D3NJ03334A
_journal_volume 47
_journal_year 2023
_chemical_formula_sum 'C45 H35 Au F3 N2 O3 P S'
_chemical_formula_weight 968.74
_space_group_crystal_system triclinic
_space_group_IT_number 2
_space_group_name_Hall '-P 1'
_space_group_name_H-M_alt 'P -1'
_atom_sites_solution_hydrogens geom
_audit_creation_method SHELXL-2017/1
_audit_update_record
;
2023-04-24 deposited with the CCDC.	2023-09-07 downloaded from the CCDC.
;
_cell_angle_alpha 92.8900(10)
_cell_angle_beta 96.3600(10)
_cell_angle_gamma 114.0330(10)
_cell_formula_units_Z 2
_cell_length_a 10.3238(4)
_cell_length_b 12.2164(5)
_cell_length_c 17.0788(8)
_cell_measurement_reflns_used 5848
_cell_measurement_temperature 150(2)
_cell_measurement_theta_max 25.8461
_cell_measurement_theta_min 2.1910
_cell_volume 1944.28(14)
_computing_cell_refinement 'SAINT (Bruker-AXS, 2016)'
_computing_data_collection 'APEX3 (Bruker-AXS, 2016)'
_computing_data_reduction 'SAINT (Bruker-AXS, 2016)'
_computing_structure_refinement 'SHELXL-2017/1 (Sheldrick, 2017)'
_computing_structure_solution 'SHELXT 2014/5 (Sheldrick, 2014)'
_diffrn_ambient_temperature 150(2)
_diffrn_detector PIXEL
_diffrn_detector_area_resol_mean 7.41
_diffrn_detector_type 'Bruker PHOTON III area detector'
_diffrn_measured_fraction_theta_full 0.996
_diffrn_measured_fraction_theta_max 0.995
_diffrn_measurement_device 'three-circle diffractometer'
_diffrn_measurement_device_type 'Bruker D8 Venture diffractometer'
_diffrn_measurement_method '\w and \f scans'
_diffrn_radiation_monochromator 'Incoatec HELIOS multilayer mirrors'
_diffrn_radiation_type MoK\a
_diffrn_radiation_wavelength 0.71073
_diffrn_reflns_av_R_equivalents 0.0491
_diffrn_reflns_av_unetI/netI 0.0703
_diffrn_reflns_Laue_measured_fraction_full 0.996
_diffrn_reflns_Laue_measured_fraction_max 0.995
_diffrn_reflns_limit_h_max 13
_diffrn_reflns_limit_h_min -13
_diffrn_reflns_limit_k_max 15
_diffrn_reflns_limit_k_min -15
_diffrn_reflns_limit_l_max 21
_diffrn_reflns_limit_l_min -21
_diffrn_reflns_number 22427
_diffrn_reflns_point_group_measured_fraction_full 0.996
_diffrn_reflns_point_group_measured_fraction_max 0.995
_diffrn_reflns_theta_full 25.500
_diffrn_reflns_theta_max 27.133
_diffrn_reflns_theta_min 1.835
_diffrn_source 'Incoatec IuS3.0 microfocus X-ray tube'
_exptl_absorpt_coefficient_mu 3.937
_exptl_absorpt_correction_T_max 0.7455
_exptl_absorpt_correction_T_min 0.5857
_exptl_absorpt_correction_type multi-scan
_exptl_absorpt_process_details
;
 SADABS 2016/2: Krause, L., Herbst-Irmer, R., Sheldrick G.M. & Stalke D.,
 J. Appl. Cryst. 48 (2015) 3-10
;
_exptl_crystal_colour red
_exptl_crystal_density_diffrn 1.655
_exptl_crystal_description block
_exptl_crystal_F_000 960
_exptl_crystal_size_max 0.040
_exptl_crystal_size_mid 0.030
_exptl_crystal_size_min 0.020
_refine_diff_density_max 1.260
_refine_diff_density_min -1.652
_refine_diff_density_rms 0.139
_refine_ls_extinction_method none
_refine_ls_goodness_of_fit_ref 0.957
_refine_ls_hydrogen_treatment constr
_refine_ls_matrix_type full
_refine_ls_number_parameters 507
_refine_ls_number_reflns 8575
_refine_ls_number_restraints 0
_refine_ls_restrained_S_all 0.957
_refine_ls_R_factor_all 0.0623
_refine_ls_R_factor_gt 0.0430
_refine_ls_shift/su_max 0.002
_refine_ls_shift/su_mean 0.000
_refine_ls_structure_factor_coef Fsqd
_refine_ls_weighting_details 'w=1/[\s^2^(Fo^2^)+(0.0547P)^2^] where P=(Fo^2^+2Fc^2^)/3'
_refine_ls_weighting_scheme calc
_refine_ls_wR_factor_gt 0.0925
_refine_ls_wR_factor_ref 0.0989
_reflns_Friedel_coverage 0.000
_reflns_number_gt 6796
_reflns_number_total 8575
_reflns_threshold_expression 'I > 2\s(I)'
_cod_data_source_file d3nj03334a2.cif
_cod_data_source_block ns326
_cod_depositor_comments 'Adding full bibliography for 7062751--7062754.cif.'
_cod_database_code 7062754
_shelx_shelxl_version_number 2017/1
_shelx_space_group_comment
;
The symmetry employed for this shelxl refinement is uniquely defined
by the following loop, which should always be used as a source of
symmetry information in preference to the above space-group names.
They are only intended as comments.
;
_shelx_estimated_absorpt_t_min 0.858
_shelx_estimated_absorpt_t_max 0.925

loop_
_space_group_symop_operation_xyz
'x, y, z'
'-x, -y, -z'

loop_
_atom_site_label
_atom_site_type_symbol
_atom_site_fract_x
_atom_site_fract_y
_atom_site_fract_z
_atom_site_U_iso_or_equiv
_atom_site_adp_type
_atom_site_occupancy
_atom_site_site_symmetry_order
_atom_site_calc_flag
_atom_site_refinement_flags_posn
_atom_site_refinement_flags_adp
_atom_site_refinement_flags_occupancy
_atom_site_disorder_assembly
_atom_site_disorder_group
C1 C 0.4665(6) 0.7270(6) 0.3923(4) 0.0424(14) Uani 1 1 d . . . . .
H1 H 0.418688 0.729530 0.342046 0.051 Uiso 1 1 calc R U . . .
C2 C 0.4636(6) 0.7971(6) 0.4553(4) 0.0441(15) Uani 1 1 d . . . . .
H2 H 0.413247 0.846863 0.449625 0.053 Uiso 1 1 calc R U . . .
C3 C 0.5349(5) 0.7950(5) 0.5278(4) 0.0383(14) Uani 1 1 d . . . . .
H3 H 0.531196 0.842161 0.572734 0.046 Uiso 1 1 calc R U . . .
C4 C 0.6130(5) 0.7246(4) 0.5365(3) 0.0267(11) Uani 1 1 d . . . . .
C5 C 0.6857(7) 0.5697(6) 0.4791(4) 0.0520(17) Uani 1 1 d . . . . .
H01A H 0.785665 0.613597 0.471031 0.078 Uiso 1 1 calc R U . . .
H01B H 0.637930 0.500443 0.438705 0.078 Uiso 1 1 calc R U . . .
H01C H 0.682639 0.541314 0.531822 0.078 Uiso 1 1 calc R U . . .
C6 C 0.6123(6) 0.6496(5) 0.4728(3) 0.0364(13) Uani 1 1 d . . . . .
C7 C 0.5357(6) 0.6525(5) 0.3981(4) 0.0428(15) Uani 1 1 d . . . . .
H7 H 0.533029 0.602829 0.352791 0.051 Uiso 1 1 calc R U . . .
C8 C 0.8164(5) 0.7692(4) 0.6335(3) 0.0255(11) Uani 1 1 d . . . . .
C9 C 0.9367(5) 0.8254(4) 0.5877(3) 0.0282(11) Uani 1 1 d . . . . .
C10 C 0.9461(6) 0.8460(5) 0.5104(3) 0.0326(12) Uani 1 1 d . . . . .
H10 H 0.862632 0.826808 0.473063 0.039 Uiso 1 1 calc R U . . .
C11 C 1.0860(6) 0.8976(5) 0.4875(4) 0.0419(15) Uani 1 1 d . . . . .
H11 H 1.094804 0.909423 0.433486 0.050 Uiso 1 1 calc R U . . .
C12 C 1.2081(6) 0.9307(5) 0.5414(4) 0.0440(15) Uani 1 1 d . . . . .
H01D H 1.299003 0.966168 0.523908 0.053 Uiso 1 1 calc R U . . .
C13 C 1.2013(5) 0.9131(5) 0.6216(4) 0.0362(13) Uani 1 1 d . . . . .
C14 C 1.0622(6) 0.8592(5) 0.6432(3) 0.0318(12) Uani 1 1 d . . . . .
C15 C 0.8820(5) 0.7689(5) 0.7168(3) 0.0286(11) Uani 1 1 d . . . . .
C16 C 1.0373(5) 0.8299(5) 0.7211(3) 0.0315(12) Uani 1 1 d . . . . .
C17 C 1.1524(6) 0.8563(5) 0.7789(4) 0.0399(14) Uani 1 1 d . . . . .
H17 H 1.138923 0.838107 0.831578 0.048 Uiso 1 1 calc R U . . .
C18 C 1.2925(6) 0.9118(5) 0.7575(4) 0.0440(15) Uani 1 1 d . . . . .
H18 H 1.372515 0.930132 0.797230 0.053 Uiso 1 1 calc R U . . .
C19 C 1.3170(6) 0.9397(5) 0.6829(4) 0.0443(16) Uani 1 1 d . . . . .
H19 H 1.412591 0.977370 0.671799 0.053 Uiso 1 1 calc R U . . .
C20 C 0.8404(6) 0.7106(6) 0.8470(3) 0.0415(15) Uani 1 1 d . . . . .
C21 C 0.8917(7) 0.8206(7) 0.8979(4) 0.0591(19) Uani 1 1 d . . . . .
H01I H 0.909307 0.895221 0.877173 0.071 Uiso 1 1 calc R U . . .
C22 C 0.9151(8) 0.8141(8) 0.9794(5) 0.071(2) Uani 1 1 d . . . . .
H01J H 0.947722 0.884919 1.015361 0.085 Uiso 1 1 calc R U . . .
C23 C 0.8909(7) 0.7059(8) 1.0069(5) 0.067(2) Uani 1 1 d . . . . .
H01O H 0.909882 0.703006 1.062245 0.081 Uiso 1 1 calc R U . . .
C24 C 0.8399(7) 0.6008(8) 0.9573(4) 0.063(2) Uani 1 1 d . . . . .
H01K H 0.822012 0.526677 0.978902 0.075 Uiso 1 1 calc R U . . .
C25 C 0.8139(6) 0.6018(6) 0.8743(4) 0.0492(16) Uani 1 1 d . . . . .
C26 C 0.7585(9) 0.4929(7) 0.8213(5) 0.068(2) Uani 1 1 d . . . . .
H01L H 0.677594 0.490223 0.784035 0.102 Uiso 1 1 calc R U . . .
H01M H 0.726148 0.423190 0.851758 0.102 Uiso 1 1 calc R U . . .
H01N H 0.833913 0.491060 0.791786 0.102 Uiso 1 1 calc R U . . .
C27 C 0.3456(6) 0.4307(5) 0.8057(3) 0.0316(12) Uani 1 1 d . . . . .
C28 C 0.4198(7) 0.4371(5) 0.8796(4) 0.0423(14) Uani 1 1 d . . . . .
H28 H 0.467557 0.512321 0.911239 0.051 Uiso 1 1 calc R U . . .
C29 C 0.4248(8) 0.3346(6) 0.9076(4) 0.0552(18) Uani 1 1 d . . . . .
H29 H 0.474863 0.339537 0.958673 0.066 Uiso 1 1 calc R U . . .
C30 C 0.3578(8) 0.2255(6) 0.8620(4) 0.0576(19) Uani 1 1 d . . . . .
H30 H 0.362137 0.155305 0.881296 0.069 Uiso 1 1 calc R U . . .
C31 C 0.2856(8) 0.2186(6) 0.7895(4) 0.0539(18) Uani 1 1 d . . . . .
H31 H 0.237506 0.142728 0.758593 0.065 Uiso 1 1 calc R U . . .
C32 C 0.2806(7) 0.3195(5) 0.7598(4) 0.0469(15) Uani 1 1 d . . . . .
H32 H 0.232673 0.313399 0.707861 0.056 Uiso 1 1 calc R U . . .
C33 C 0.1817(6) 0.5302(5) 0.7052(3) 0.0312(12) Uani 1 1 d . . . . .
C34 C 0.0580(6) 0.4321(6) 0.7144(4) 0.0461(16) Uani 1 1 d . . . . .
H01F H 0.060225 0.384005 0.756129 0.055 Uiso 1 1 calc R U . . .
C35 C -0.0686(6) 0.4022(6) 0.6644(4) 0.0522(17) Uani 1 1 d . . . . .
H01G H -0.151866 0.332851 0.670340 0.063 Uiso 1 1 calc R U . . .
C36 C -0.0721(6) 0.4750(6) 0.6056(4) 0.0458(15) Uani 1 1 d . . . . .
H36 H -0.158569 0.455105 0.570672 0.055 Uiso 1 1 calc R U . . .
C37 C 0.0479(6) 0.5757(5) 0.5970(4) 0.0389(14) Uani 1 1 d . . . . .
H37 H 0.043197 0.626608 0.557565 0.047 Uiso 1 1 calc R U . . .
C38 C 0.1750(6) 0.6029(5) 0.6457(3) 0.0331(12) Uani 1 1 d . . . . .
H38 H 0.258442 0.671383 0.638692 0.040 Uiso 1 1 calc R U . . .
C39 C 0.3612(6) 0.6670(5) 0.8511(3) 0.0306(12) Uani 1 1 d . . . . .
C40 C 0.4897(6) 0.7654(5) 0.8786(3) 0.0350(13) Uani 1 1 d . . . . .
H40 H 0.571109 0.780412 0.852566 0.042 Uiso 1 1 calc R U . . .
C41 C 0.4993(8) 0.8421(5) 0.9443(4) 0.0468(16) Uani 1 1 d . . . . .
H41 H 0.587408 0.908963 0.963286 0.056 Uiso 1 1 calc R U . . .
C42 C 0.3821(8) 0.8212(6) 0.9814(4) 0.0536(18) Uani 1 1 d . . . . .
H42 H 0.388672 0.873848 1.025986 0.064 Uiso 1 1 calc R U . . .
C43 C 0.2541(8) 0.7234(6) 0.9543(4) 0.0533(18) Uani 1 1 d . . . . .
H01H H 0.173448 0.709426 0.980796 0.064 Uiso 1 1 calc R U . . .
C44 C 0.2411(7) 0.6458(5) 0.8892(4) 0.0421(15) Uani 1 1 d . . . . .
H01E H 0.152472 0.579293 0.870734 0.050 Uiso 1 1 calc R U . . .
C45 C 0.7613(6) 1.1266(5) 0.8105(4) 0.0378(14) Uani 1 1 d . . . . .
N1 N 0.6801(4) 0.7250(4) 0.6153(2) 0.0245(9) Uani 1 1 d . . . . .
N2 N 0.7969(5) 0.7128(4) 0.7650(3) 0.0349(11) Uani 1 1 d . . . . .
O1 O 0.6387(5) 0.9176(4) 0.7364(3) 0.0589(13) Uani 1 1 d . . . . .
O2 O 0.8887(5) 1.0325(6) 0.7269(3) 0.0765(16) Uani 1 1 d . . . . .
O3 O 0.7091(5) 1.0916(4) 0.6635(3) 0.0569(12) Uani 1 1 d . . . . .
F1 F 0.7939(5) 1.0795(4) 0.8794(2) 0.0724(12) Uani 1 1 d . . . . .
F2 F 0.6416(5) 1.1338(4) 0.8197(3) 0.0749(13) Uani 1 1 d . . . . .
F3 F 0.8641(5) 1.2376(4) 0.8181(3) 0.0778(13) Uani 1 1 d . . . . .
P1 P 0.35299(14) 0.56867(12) 0.76606(8) 0.0275(3) Uani 1 1 d . . . . .
S1 S 0.75053(16) 1.03119(13) 0.72444(9) 0.0393(3) Uani 1 1 d . . . . .
Au1 Au 0.53921(2) 0.65268(2) 0.70126(2) 0.02918(8) Uani 1 1 d . . . . .

loop_
_atom_site_aniso_label
_atom_site_aniso_U_11
_atom_site_aniso_U_22
_atom_site_aniso_U_33
_atom_site_aniso_U_23
_atom_site_aniso_U_13
_atom_site_aniso_U_12
C1 0.032(3) 0.052(4) 0.041(4) 0.015(3) 0.006(3) 0.013(3)
C2 0.034(3) 0.046(4) 0.054(4) 0.016(3) 0.011(3) 0.016(3)
C3 0.025(3) 0.040(3) 0.039(4) 0.016(3) -0.001(2) 0.003(2)
C4 0.022(2) 0.029(3) 0.023(3) 0.006(2) 0.005(2) 0.004(2)
C5 0.047(4) 0.058(4) 0.047(4) 0.001(3) 0.004(3) 0.020(3)
C6 0.038(3) 0.039(3) 0.032(3) 0.002(2) 0.009(3) 0.014(3)
C7 0.039(3) 0.048(4) 0.031(3) -0.004(3) 0.008(3) 0.007(3)
C8 0.020(2) 0.028(3) 0.031(3) 0.005(2) 0.009(2) 0.010(2)
C9 0.027(3) 0.026(3) 0.037(3) 0.008(2) 0.014(2) 0.014(2)
C10 0.034(3) 0.034(3) 0.033(3) 0.005(2) 0.013(2) 0.015(2)
C11 0.048(4) 0.037(3) 0.049(4) 0.016(3) 0.030(3) 0.019(3)
C12 0.034(3) 0.035(3) 0.067(5) 0.020(3) 0.028(3) 0.013(3)
C13 0.025(3) 0.029(3) 0.057(4) 0.006(3) 0.014(3) 0.011(2)
C14 0.028(3) 0.027(3) 0.044(4) 0.005(2) 0.009(2) 0.014(2)
C15 0.024(2) 0.031(3) 0.029(3) 0.003(2) 0.004(2) 0.010(2)
C16 0.024(3) 0.031(3) 0.040(3) 0.011(2) 0.005(2) 0.011(2)
C17 0.029(3) 0.034(3) 0.054(4) 0.009(3) 0.005(3) 0.011(3)
C18 0.024(3) 0.040(3) 0.062(5) 0.003(3) -0.010(3) 0.012(3)
C19 0.023(3) 0.032(3) 0.077(5) 0.007(3) 0.009(3) 0.009(2)
C20 0.026(3) 0.069(4) 0.031(3) 0.019(3) 0.009(2) 0.020(3)
C21 0.050(4) 0.084(5) 0.031(4) 0.000(4) -0.003(3) 0.018(4)
C22 0.058(5) 0.089(6) 0.044(5) -0.010(4) -0.004(4) 0.012(4)
C23 0.040(4) 0.094(6) 0.053(5) 0.014(5) -0.001(3) 0.015(4)
C24 0.050(4) 0.084(6) 0.052(5) 0.033(4) 0.016(4) 0.021(4)
C25 0.034(3) 0.070(5) 0.042(4) 0.019(3) 0.007(3) 0.018(3)
C26 0.089(6) 0.062(5) 0.076(6) 0.025(4) 0.029(5) 0.048(5)
C27 0.033(3) 0.034(3) 0.033(3) 0.011(2) 0.013(2) 0.015(2)
C28 0.051(4) 0.037(3) 0.043(4) 0.007(3) 0.003(3) 0.022(3)
C29 0.077(5) 0.051(4) 0.048(4) 0.013(3) 0.002(4) 0.038(4)
C30 0.082(5) 0.041(4) 0.065(5) 0.024(3) 0.020(4) 0.037(4)
C31 0.070(5) 0.039(4) 0.054(5) 0.010(3) 0.003(4) 0.025(3)
C32 0.056(4) 0.039(3) 0.046(4) 0.007(3) 0.002(3) 0.020(3)
C33 0.029(3) 0.036(3) 0.034(3) 0.008(2) 0.010(2) 0.017(2)
C34 0.024(3) 0.055(4) 0.055(4) 0.028(3) 0.010(3) 0.009(3)
C35 0.026(3) 0.056(4) 0.067(5) 0.017(3) 0.009(3) 0.008(3)
C36 0.034(3) 0.054(4) 0.051(4) 0.004(3) -0.003(3) 0.022(3)
C37 0.047(3) 0.035(3) 0.040(4) 0.003(3) 0.000(3) 0.024(3)
C38 0.036(3) 0.029(3) 0.038(3) 0.005(2) 0.011(3) 0.015(2)
C39 0.035(3) 0.033(3) 0.031(3) 0.010(2) 0.013(2) 0.019(2)
C40 0.045(3) 0.035(3) 0.027(3) 0.010(2) 0.013(3) 0.016(3)
C41 0.068(4) 0.037(3) 0.033(4) 0.009(3) 0.012(3) 0.017(3)
C42 0.089(5) 0.048(4) 0.043(4) 0.012(3) 0.023(4) 0.043(4)
C43 0.072(5) 0.063(4) 0.051(4) 0.020(3) 0.035(4) 0.047(4)
C44 0.047(3) 0.045(3) 0.046(4) 0.015(3) 0.027(3) 0.026(3)
C45 0.030(3) 0.030(3) 0.047(4) -0.002(2) 0.018(3) 0.003(2)
N1 0.022(2) 0.029(2) 0.023(2) 0.0050(17) 0.0079(17) 0.0089(18)
N2 0.027(2) 0.047(3) 0.027(3) 0.009(2) 0.0030(19) 0.012(2)
O1 0.075(3) 0.037(2) 0.059(3) 0.009(2) 0.024(3) 0.014(2)
O2 0.055(3) 0.130(5) 0.075(4) 0.019(3) 0.017(3) 0.066(3)
O3 0.066(3) 0.070(3) 0.042(3) 0.025(2) 0.009(2) 0.033(3)
F1 0.085(3) 0.081(3) 0.040(2) 0.016(2) 0.006(2) 0.022(3)
F2 0.068(3) 0.095(3) 0.069(3) -0.012(2) 0.022(2) 0.041(3)
F3 0.087(3) 0.049(2) 0.062(3) 0.000(2) 0.010(2) -0.007(2)
P1 0.0242(6) 0.0311(7) 0.0298(8) 0.0096(6) 0.0121(6) 0.0115(6)
S1 0.0398(8) 0.0423(8) 0.0410(9) 0.0100(6) 0.0138(7) 0.0195(7)
Au1 0.02534(11) 0.03098(12) 0.03163(13) 0.00704(8) 0.01366(8) 0.00931(8)

loop_
_atom_type_symbol
_atom_type_description
_atom_type_scat_dispersion_real
_atom_type_scat_dispersion_imag
_atom_type_scat_source
C C 0.0033 0.0016 'International Tables Vol C Tables 4.2.6.8 and 6.1.1.4'
H H 0.0000 0.0000 'International Tables Vol C Tables 4.2.6.8 and 6.1.1.4'
N N 0.0061 0.0033 'International Tables Vol C Tables 4.2.6.8 and 6.1.1.4'
O O 0.0106 0.0060 'International Tables Vol C Tables 4.2.6.8 and 6.1.1.4'
F F 0.0171 0.0103 'International Tables Vol C Tables 4.2.6.8 and 6.1.1.4'
P P 0.1023 0.0942 'International Tables Vol C Tables 4.2.6.8 and 6.1.1.4'
S S 0.1246 0.1234 'International Tables Vol C Tables 4.2.6.8 and 6.1.1.4'
Au Au -2.0133 8.8022 'International Tables Vol C Tables 4.2.6.8 and 6.1.1.4'

loop_
_geom_angle_atom_site_label_1
_geom_angle_atom_site_label_2
_geom_angle_atom_site_label_3
_geom_angle
_geom_angle_site_symmetry_1
_geom_angle_site_symmetry_3
_geom_angle_publ_flag
C2 C1 C7 122.5(6) . . ?
C2 C1 H1 118.8 . . ?
C7 C1 H1 118.8 . . ?
C1 C2 C3 118.8(6) . . ?
C1 C2 H2 120.6 . . ?
C3 C2 H2 120.6 . . ?
C2 C3 C4 121.1(6) . . ?
C2 C3 H3 119.4 . . ?
C4 C3 H3 119.4 . . ?
C6 C4 C3 120.2(5) . . ?
C6 C4 N1 122.3(5) . . ?
C3 C4 N1 117.2(5) . . ?
C6 C5 H01A 109.5 . . ?
C6 C5 H01B 109.5 . . ?
H01A C5 H01B 109.5 . . ?
C6 C5 H01C 109.5 . . ?
H01A C5 H01C 109.5 . . ?
H01B C5 H01C 109.5 . . ?
C4 C6 C7 117.3(5) . . ?
C4 C6 C5 122.8(5) . . ?
C7 C6 C5 119.9(5) . . ?
C1 C7 C6 119.9(6) . . ?
C1 C7 H7 120.1 . . ?
C6 C7 H7 120.1 . . ?
N1 C8 C9 133.2(5) . . ?
N1 C8 C15 119.9(4) . . ?
C9 C8 C15 106.8(4) . . ?
C10 C9 C14 120.4(5) . . ?
C10 C9 C8 134.5(5) . . ?
C14 C9 C8 105.1(5) . . ?
C9 C10 C11 117.6(5) . . ?
C9 C10 H10 121.2 . . ?
C11 C10 H10 121.2 . . ?
C12 C11 C10 122.0(6) . . ?
C12 C11 H11 119.0 . . ?
C10 C11 H11 119.0 . . ?
C11 C12 C13 121.4(5) . . ?
C11 C12 H01D 119.3 . . ?
C13 C12 H01D 119.3 . . ?
C12 C13 C14 116.1(5) . . ?
C12 C13 C19 127.6(5) . . ?
C14 C13 C19 116.4(6) . . ?
C9 C14 C13 122.4(5) . . ?
C9 C14 C16 114.7(5) . . ?
C13 C14 C16 122.8(5) . . ?
N2 C15 C16 134.5(5) . . ?
N2 C15 C8 117.5(4) . . ?
C16 C15 C8 107.8(4) . . ?
C17 C16 C14 119.1(5) . . ?
C17 C16 C15 135.3(5) . . ?
C14 C16 C15 105.5(5) . . ?
C16 C17 C18 118.2(6) . . ?
C16 C17 H17 120.9 . . ?
C18 C17 H17 120.9 . . ?
C19 C18 C17 123.0(6) . . ?
C19 C18 H18 118.5 . . ?
C17 C18 H18 118.5 . . ?
C18 C19 C13 120.6(5) . . ?
C18 C19 H19 119.7 . . ?
C13 C19 H19 119.7 . . ?
C25 C20 C21 123.1(6) . . ?
C25 C20 N2 118.3(6) . . ?
C21 C20 N2 118.1(6) . . ?
C22 C21 C20 117.5(7) . . ?
C22 C21 H01I 121.2 . . ?
C20 C21 H01I 121.2 . . ?
C23 C22 C21 119.6(8) . . ?
C23 C22 H01J 120.2 . . ?
C21 C22 H01J 120.2 . . ?
C22 C23 C24 122.2(7) . . ?
C22 C23 H01O 118.9 . . ?
C24 C23 H01O 118.9 . . ?
C23 C24 C25 120.6(7) . . ?
C23 C24 H01K 119.7 . . ?
C25 C24 H01K 119.7 . . ?
C20 C25 C24 116.9(7) . . ?
C20 C25 C26 121.4(6) . . ?
C24 C25 C26 121.7(7) . . ?
C25 C26 H01L 109.5 . . ?
C25 C26 H01M 109.5 . . ?
H01L C26 H01M 109.5 . . ?
C25 C26 H01N 109.5 . . ?
H01L C26 H01N 109.5 . . ?
H01M C26 H01N 109.5 . . ?
C28 C27 C32 118.3(5) . . ?
C28 C27 P1 119.7(4) . . ?
C32 C27 P1 121.6(4) . . ?
C29 C28 C27 120.3(6) . . ?
C29 C28 H28 119.8 . . ?
C27 C28 H28 119.8 . . ?
C30 C29 C28 120.5(6) . . ?
C30 C29 H29 119.8 . . ?
C28 C29 H29 119.8 . . ?
C31 C30 C29 119.6(6) . . ?
C31 C30 H30 120.2 . . ?
C29 C30 H30 120.2 . . ?
C30 C31 C32 121.2(6) . . ?
C30 C31 H31 119.4 . . ?
C32 C31 H31 119.4 . . ?
C31 C32 C27 120.1(6) . . ?
C31 C32 H32 119.9 . . ?
C27 C32 H32 119.9 . . ?
C34 C33 C38 118.4(5) . . ?
C34 C33 P1 123.3(4) . . ?
C38 C33 P1 118.3(4) . . ?
C33 C34 C35 121.5(6) . . ?
C33 C34 H01F 119.2 . . ?
C35 C34 H01F 119.2 . . ?
C34 C35 C36 118.9(6) . . ?
C34 C35 H01G 120.6 . . ?
C36 C35 H01G 120.6 . . ?
C37 C36 C35 120.8(6) . . ?
C37 C36 H36 119.6 . . ?
C35 C36 H36 119.6 . . ?
C36 C37 C38 120.0(5) . . ?
C36 C37 H37 120.0 . . ?
C38 C37 H37 120.0 . . ?
C37 C38 C33 120.3(5) . . ?
C37 C38 H38 119.8 . . ?
C33 C38 H38 119.8 . . ?
C40 C39 C44 119.8(5) . . ?
C40 C39 P1 118.9(4) . . ?
C44 C39 P1 121.3(5) . . ?
C41 C40 C39 120.1(6) . . ?
C41 C40 H40 120.0 . . ?
C39 C40 H40 120.0 . . ?
C42 C41 C40 120.0(6) . . ?
C42 C41 H41 120.0 . . ?
C40 C41 H41 120.0 . . ?
C41 C42 C43 120.1(6) . . ?
C41 C42 H42 119.9 . . ?
C43 C42 H42 119.9 . . ?
C44 C43 C42 121.2(6) . . ?
C44 C43 H01H 119.4 . . ?
C42 C43 H01H 119.4 . . ?
C43 C44 C39 118.8(6) . . ?
C43 C44 H01E 120.6 . . ?
C39 C44 H01E 120.6 . . ?
F2 C45 F3 108.2(5) . . ?
F2 C45 F1 103.6(5) . . ?
F3 C45 F1 103.3(5) . . ?
F2 C45 S1 114.3(4) . . ?
F3 C45 S1 116.0(4) . . ?
F1 C45 S1 110.2(4) . . ?
C8 N1 C4 121.7(4) . . ?
C8 N1 Au1 121.8(3) . . ?
C4 N1 Au1 116.5(3) . . ?
C15 N2 C20 124.5(5) . . ?
C15 N2 Au1 109.1(3) . . ?
C20 N2 Au1 124.8(3) . . ?
C39 P1 C33 106.8(2) . . ?
C39 P1 C27 105.2(2) . . ?
C33 P1 C27 106.8(3) . . ?
C39 P1 Au1 111.78(18) . . ?
C33 P1 Au1 113.24(18) . . ?
C27 P1 Au1 112.53(17) . . ?
O2 S1 O3 116.5(3) . . ?
O2 S1 O1 115.3(3) . . ?
O3 S1 O1 114.1(3) . . ?
O2 S1 C45 105.4(3) . . ?
O3 S1 C45 100.3(3) . . ?
O1 S1 C45 102.5(3) . . ?
N1 Au1 P1 166.42(11) . . ?
N1 Au1 N2 70.89(15) . . ?
P1 Au1 N2 122.62(11) . . ?

loop_
_geom_bond_atom_site_label_1
_geom_bond_atom_site_label_2
_geom_bond_distance
_geom_bond_site_symmetry_2
_geom_bond_publ_flag
C1 C2 1.352(9) . ?
C1 C7 1.367(8) . ?
C1 H1 0.9500 . ?
C2 C3 1.375(8) . ?
C2 H2 0.9500 . ?
C3 C4 1.400(8) . ?
C3 H3 0.9500 . ?
C4 C6 1.385(7) . ?
C4 N1 1.442(6) . ?
C5 C6 1.460(8) . ?
C5 H01A 0.9800 . ?
C5 H01B 0.9800 . ?
C5 H01C 0.9800 . ?
C6 C7 1.434(8) . ?
C7 H7 0.9500 . ?
C8 N1 1.279(6) . ?
C8 C9 1.483(7) . ?
C8 C15 1.508(7) . ?
C9 C10 1.363(7) . ?
C9 C14 1.414(8) . ?
C10 C11 1.430(7) . ?
C10 H10 0.9500 . ?
C11 C12 1.374(9) . ?
C11 H11 0.9500 . ?
C12 C13 1.403(9) . ?
C12 H01D 0.9500 . ?
C13 C14 1.414(7) . ?
C13 C19 1.414(8) . ?
C14 C16 1.420(8) . ?
C15 N2 1.282(7) . ?
C15 C16 1.459(7) . ?
C16 C17 1.372(8) . ?
C17 C18 1.424(8) . ?
C17 H17 0.9500 . ?
C18 C19 1.360(9) . ?
C18 H18 0.9500 . ?
C19 H19 0.9500 . ?
C20 C25 1.361(9) . ?
C20 C21 1.429(10) . ?
C20 N2 1.427(7) . ?
C21 C22 1.397(10) . ?
C21 H01I 0.9500 . ?
C22 C23 1.360(11) . ?
C22 H01J 0.9500 . ?
C23 C24 1.373(11) . ?
C23 H01O 0.9500 . ?
C24 C25 1.415(9) . ?
C24 H01K 0.9500 . ?
C25 C26 1.435(10) . ?
C26 H01L 0.9800 . ?
C26 H01M 0.9800 . ?
C26 H01N 0.9800 . ?
C27 C28 1.383(8) . ?
C27 C32 1.395(8) . ?
C27 P1 1.824(5) . ?
C28 C29 1.381(8) . ?
C28 H28 0.9500 . ?
C29 C30 1.372(9) . ?
C29 H29 0.9500 . ?
C30 C31 1.353(9) . ?
C30 H30 0.9500 . ?
C31 C32 1.374(8) . ?
C31 H31 0.9500 . ?
C32 H32 0.9500 . ?
C33 C34 1.381(7) . ?
C33 C38 1.398(7) . ?
C33 P1 1.815(5) . ?
C34 C35 1.380(8) . ?
C34 H01F 0.9500 . ?
C35 C36 1.382(9) . ?
C35 H01G 0.9500 . ?
C36 C37 1.374(8) . ?
C36 H36 0.9500 . ?
C37 C38 1.378(8) . ?
C37 H37 0.9500 . ?
C38 H38 0.9500 . ?
C39 C40 1.390(8) . ?
C39 C44 1.401(7) . ?
C39 P1 1.809(5) . ?
C40 C41 1.393(8) . ?
C40 H40 0.9500 . ?
C41 C42 1.366(9) . ?
C41 H41 0.9500 . ?
C42 C43 1.382(10) . ?
C42 H42 0.9500 . ?
C43 C44 1.381(9) . ?
C43 H01H 0.9500 . ?
C44 H01E 0.9500 . ?
C45 F2 1.300(6) . ?
C45 F3 1.327(6) . ?
C45 F1 1.403(7) . ?
C45 S1 1.793(6) . ?
N1 Au1 2.147(4) . ?
N2 Au1 2.547(4) . ?
O1 S1 1.441(5) . ?
O2 S1 1.415(4) . ?
O3 S1 1.431(4) . ?
P1 Au1 2.2256(13) . ?
